data_4324681
loop_
_publ_author_name
'Allen Bowden'
'Peter N. Horton'
'Andrew W. G. Platt'

_publ_section_title
;
 Lanthanide Nitrate Complexes of Tri-Isobutylphosphine Oxide: Solid State
 and CD2Cl2 Solution Structures
;
_journal_name_full 'Inorganic Chemistry'
_journal_page_first 2553
_journal_page_last 2561
_journal_paper_doi 10.1021/ic102385p
_journal_volume 50
_journal_year 2011
_chemical_formula_sum 'C36 H81 Dy N3 O12 P3'
_chemical_formula_weight 1003.45
_chemical_name_systematic
;
 ?
;
_space_group_IT_number 96
_symmetry_cell_setting tetragonal
_symmetry_space_group_name_Hall 'P 4nw 2abw'
_symmetry_space_group_name_H-M 'P 43 21 2'
_atom_sites_solution_hydrogens geom
_atom_sites_solution_primary direct
_atom_sites_solution_secondary difmap
_audit_creation_method SHELXL-97
_cell_angle_alpha 90.00
_cell_angle_beta 90.00
_cell_angle_gamma 90.00
_cell_formula_units_Z 8
_cell_length_a 15.3937(10)
_cell_length_b 15.3937(10)
_cell_length_c 43.421(4)
_cell_measurement_reflns_used 8340
_cell_measurement_temperature 120(2)
_cell_measurement_theta_max 27.485
_cell_measurement_theta_min 2.910
_cell_volume 10289.3(13)
_computing_cell_refinement 'DENZO (Otwinowski & Minor, 1997) & COLLECT (Hooft, R.W.W., 1998)'
_computing_data_collection 'COLLECT (Hooft, R.W.W., 1998)'
_computing_data_reduction 'DENZO (Otwinowski & Minor, 1997) & COLLECT (Hooft, R.W.W., 1998)'
_computing_molecular_graphics 'ORTEP3 for Windows (Farrugia, 1997)'
_computing_publication_material 'WinGX (Farrugia, 1999)'
_computing_structure_refinement 'SHELXL-97 (Sheldrick, 2008)'
_computing_structure_solution 'SHELXS-97 (Sheldrick, 2008)'
_diffrn_ambient_temperature 120(2)
_diffrn_detector_area_resol_mean 9.091
_diffrn_measured_fraction_theta_full 0.987
_diffrn_measured_fraction_theta_max 0.987
_diffrn_measurement_device_type 'Bruker-Nonius Roper CCD camera on \k-goniostat'
_diffrn_measurement_method '\f & \w scans'
_diffrn_radiation_monochromator graphite
_diffrn_radiation_source 'Bruker-Nonius FR591 rotating anode'
_diffrn_radiation_type MoK\a
_diffrn_radiation_wavelength 0.71073
_diffrn_reflns_av_R_equivalents 0.0833
_diffrn_reflns_av_sigmaI/netI 0.0775
_diffrn_reflns_limit_h_max 18
_diffrn_reflns_limit_h_min -18
_diffrn_reflns_limit_k_max 18
_diffrn_reflns_limit_k_min -18
_diffrn_reflns_limit_l_max 51
_diffrn_reflns_limit_l_min -42
_diffrn_reflns_number 35049
_diffrn_reflns_theta_full 25.00
_diffrn_reflns_theta_max 25.00
_diffrn_reflns_theta_min 2.96
_exptl_absorpt_coefficient_mu 1.597
_exptl_absorpt_correction_T_max 0.8314
_exptl_absorpt_correction_T_min 0.3274
_exptl_absorpt_correction_type multi-scan
_exptl_absorpt_process_details 'SADABS 2007/2 (Sheldrick, G.M., 2007)'
_exptl_crystal_colour Colourless
_exptl_crystal_density_diffrn 1.296
_exptl_crystal_description Plate
_exptl_crystal_F_000 4200
_exptl_crystal_size_max 0.90
_exptl_crystal_size_mid 0.66
_exptl_crystal_size_min 0.12
_refine_diff_density_max 1.441
_refine_diff_density_min -1.916
_refine_diff_density_rms 0.202
_refine_ls_abs_structure_details 'Flack H D (1983), Acta Cryst. A39, 876-881'
_refine_ls_abs_structure_Flack 0.17(3)
_refine_ls_extinction_method none
_refine_ls_goodness_of_fit_ref 1.049
_refine_ls_hydrogen_treatment constr
_refine_ls_matrix_type full
_refine_ls_number_parameters 751
_refine_ls_number_reflns 8880
_refine_ls_number_restraints 976
_refine_ls_restrained_S_all 1.029
_refine_ls_R_factor_all 0.1083
_refine_ls_R_factor_gt 0.0801
_refine_ls_shift/su_max 0.002
_refine_ls_shift/su_mean 0.000
_refine_ls_structure_factor_coef Fsqd
_refine_ls_weighting_details 'calc w=1/[\s^2^(Fo^2^)+(0.1647P)^2^+29.2937P] where P=(Fo^2^+2Fc^2^)/3'
_refine_ls_weighting_scheme calc
_refine_ls_wR_factor_gt 0.2244
_refine_ls_wR_factor_ref 0.2589
_reflns_number_gt 6792
_reflns_number_total 8880
_reflns_threshold_expression >2sigma(I)
_cod_data_source_file ic102385p_si_001_06.cif
_cod_data_source_block Dy
_cod_original_cell_volume 10289.2(13)
_cod_database_code 4324681

loop_
_symmetry_equiv_pos_as_xyz
'x, y, z'
'-x, -y, z+1/2'
'-y+1/2, x+1/2, z+3/4'
'y+1/2, -x+1/2, z+1/4'
'-x+1/2, y+1/2, -z+3/4'
'x+1/2, -y+1/2, -z+1/4'
'y, x, -z'
'-y, -x, -z+1/2'

loop_
_atom_site_label
_atom_site_type_symbol
_atom_site_fract_x
_atom_site_fract_y
_atom_site_fract_z
_atom_site_U_iso_or_equiv
_atom_site_adp_type
_atom_site_occupancy
_atom_site_symmetry_multiplicity
_atom_site_calc_flag
_atom_site_refinement_flags
_atom_site_disorder_assembly
_atom_site_disorder_group
Dy1 Dy 0.00704(3) 0.53217(4) 0.098361(12) 0.0551(2) Uani 1 1 d . A .
C25 C 0.0584(8) 0.4526(9) 0.0083(3) 0.076(4) Uani 1 1 d DU A .
H25A H 0.1115 0.4680 0.0199 0.091 Uiso 1 1 calc R . .
H25B H 0.0345 0.3994 0.0180 0.091 Uiso 1 1 calc R . .
C26 C 0.0866(11) 0.4285(11) -0.0251(3) 0.091(4) Uani 1 1 d DU . .
H26 H 0.0344 0.4363 -0.0385 0.109 Uiso 1 1 calc R . .
C27 C 0.1109(13) 0.3360(12) -0.0269(4) 0.102(5) Uani 1 1 d DU . .
H27A H 0.0641 0.3004 -0.0183 0.153 Uiso 1 1 calc R . .
H27B H 0.1644 0.3263 -0.0151 0.153 Uiso 1 1 calc R . .
H27C H 0.1205 0.3199 -0.0484 0.153 Uiso 1 1 calc R . .
C28 C 0.1533(11) 0.4822(13) -0.0376(3) 0.102(5) Uani 1 1 d DU . .
H28A H 0.1352 0.5432 -0.0366 0.152 Uiso 1 1 calc R . .
H28B H 0.1639 0.4660 -0.0591 0.152 Uiso 1 1 calc R . .
H28C H 0.2068 0.4745 -0.0257 0.152 Uiso 1 1 calc R . .
C29 C -0.1138(8) 0.5137(9) -0.0086(3) 0.069(3) Uani 1 1 d DU A .
H29A H -0.1611 0.5529 -0.0018 0.082 Uiso 1 1 calc R . .
H29B H -0.1003 0.5284 -0.0302 0.082 Uiso 1 1 calc R . .
C30 C -0.1483(10) 0.4211(10) -0.0078(3) 0.079(3) Uani 1 1 d DU . .
H30 H -0.0983 0.3810 -0.0116 0.095 Uiso 1 1 calc R . .
C31 C -0.2154(11) 0.4070(11) -0.0338(4) 0.093(5) Uani 1 1 d DU . .
H31A H -0.1894 0.4230 -0.0536 0.140 Uiso 1 1 calc R . .
H31B H -0.2666 0.4432 -0.0300 0.140 Uiso 1 1 calc R . .
H31C H -0.2327 0.3457 -0.0343 0.140 Uiso 1 1 calc R . .
C32 C -0.1878(12) 0.3971(13) 0.0226(3) 0.096(5) Uani 1 1 d DU . .
H32A H -0.2083 0.3369 0.0219 0.144 Uiso 1 1 calc R . .
H32B H -0.2368 0.4358 0.0270 0.144 Uiso 1 1 calc R . .
H32C H -0.1441 0.4030 0.0389 0.144 Uiso 1 1 calc R . .
C33 C 0.0300(10) 0.6362(9) 0.0000(3) 0.084(4) Uani 1 1 d DU A .
H33A H 0.0928 0.6347 0.0049 0.100 Uiso 1 1 calc R . .
H33B H 0.0246 0.6364 -0.0227 0.100 Uiso 1 1 calc R . .
C34 C -0.0055(12) 0.7177(10) 0.0116(4) 0.097(4) Uani 1 1 d DU . .
H34 H -0.0005 0.7175 0.0345 0.117 Uiso 1 1 calc R . .
C35 C 0.0516(15) 0.7966(13) -0.0016(5) 0.127(6) Uani 1 1 d DU . .
H35A H 0.1127 0.7876 0.0039 0.190 Uiso 1 1 calc R . .
H35B H 0.0311 0.8513 0.0074 0.190 Uiso 1 1 calc R . .
H35C H 0.0458 0.7990 -0.0240 0.190 Uiso 1 1 calc R . .
C36 C -0.0922(12) 0.7329(12) 0.0038(4) 0.111(6) Uani 1 1 d DU . .
H36A H -0.1113 0.7879 0.0129 0.167 Uiso 1 1 calc R . .
H36B H -0.1284 0.6855 0.0117 0.167 Uiso 1 1 calc R . .
H36C H -0.0978 0.7361 -0.0187 0.167 Uiso 1 1 calc R . .
O3 O -0.0416(5) 0.5450(6) 0.04865(17) 0.0591(19) Uani 1 1 d DU A .
P3 P -0.0188(2) 0.5379(2) 0.01434(7) 0.0600(8) Uani 1 1 d DU . .
C13 C -0.2541(14) 0.6053(19) 0.0781(6) 0.073(4) Uani 0.495(10) 1 d PDU A 1
H13A H -0.2308 0.6235 0.0579 0.088 Uiso 0.495(10) 1 calc PR A 1
H13B H -0.2428 0.5423 0.0803 0.088 Uiso 0.495(10) 1 calc PR A 1
C14 C -0.3547(15) 0.6200(17) 0.0780(7) 0.078(4) Uani 0.495(10) 1 d PDU A 1
H14 H -0.3724 0.5963 0.0985 0.094 Uiso 0.495(10) 1 calc PR A 1
C15 C -0.4044(19) 0.567(2) 0.0568(7) 0.085(6) Uani 0.495(10) 1 d PDU A 1
H15A H -0.3815 0.5076 0.0569 0.128 Uiso 0.495(10) 1 calc PR A 1
H15B H -0.3998 0.5912 0.0360 0.128 Uiso 0.495(10) 1 calc PR A 1
H15C H -0.4654 0.5662 0.0632 0.128 Uiso 0.495(10) 1 calc PR A 1
C16 C -0.384(2) 0.7063(19) 0.0796(8) 0.094(6) Uani 0.495(10) 1 d PDU A 1
H16A H -0.3502 0.7384 0.0948 0.142 Uiso 0.495(10) 1 calc PR A 1
H16B H -0.4458 0.7068 0.0856 0.142 Uiso 0.495(10) 1 calc PR A 1
H16C H -0.3780 0.7338 0.0593 0.142 Uiso 0.495(10) 1 calc PR A 1
C17 C -0.2529(16) 0.6571(14) 0.1442(4) 0.058(4) Uani 0.495(10) 1 d PDU A 1
H17A H -0.2357 0.7079 0.1568 0.070 Uiso 0.495(10) 1 calc PR A 1
H17B H -0.3155 0.6637 0.1395 0.070 Uiso 0.495(10) 1 calc PR A 1
C18 C -0.2419(16) 0.5740(14) 0.1645(4) 0.060(4) Uani 0.495(10) 1 d PDU A 1
H18 H -0.1794 0.5619 0.1690 0.072 Uiso 0.495(10) 1 calc PR A 1
C19 C -0.2945(19) 0.5924(18) 0.1947(5) 0.069(7) Uani 0.495(10) 1 d PDU A 1
H19A H -0.2687 0.6419 0.2056 0.103 Uiso 0.495(10) 1 calc PR A 1
H19B H -0.2929 0.5411 0.2080 0.103 Uiso 0.495(10) 1 calc PR A 1
H19C H -0.3550 0.6059 0.1895 0.103 Uiso 0.495(10) 1 calc PR A 1
C20 C -0.285(2) 0.4977(17) 0.1496(6) 0.078(6) Uani 0.495(10) 1 d PDU A 1
H20A H -0.2769 0.4460 0.1624 0.117 Uiso 0.495(10) 1 calc PR A 1
H20B H -0.2594 0.4877 0.1293 0.117 Uiso 0.495(10) 1 calc PR A 1
H20C H -0.3474 0.5095 0.1473 0.117 Uiso 0.495(10) 1 calc PR A 1
C21 C -0.194(2) 0.7739(15) 0.0950(7) 0.106(6) Uani 0.495(10) 1 d PDU A 1
H21A H -0.1792 0.7733 0.0728 0.127 Uiso 0.495(10) 1 calc PR A 1
H21B H -0.2540 0.7960 0.0968 0.127 Uiso 0.495(10) 1 calc PR A 1
C22 C -0.137(2) 0.8372(19) 0.1099(7) 0.108(6) Uani 0.495(10) 1 d PDU A 1
H22 H -0.1740 0.8825 0.1197 0.130 Uiso 0.495(10) 1 calc PR A 1
C23 C -0.077(3) 0.884(3) 0.0843(7) 0.114(8) Uani 0.495(10) 1 d PDU A 1
H23A H -0.1142 0.9065 0.0676 0.171 Uiso 0.495(10) 1 calc PR A 1
H23B H -0.0354 0.8427 0.0758 0.171 Uiso 0.495(10) 1 calc PR A 1
H23C H -0.0457 0.9329 0.0938 0.171 Uiso 0.495(10) 1 calc PR A 1
C24 C -0.077(3) 0.810(3) 0.1314(8) 0.110(8) Uani 0.495(10) 1 d PDU A 1
H24A H -0.0452 0.8608 0.1395 0.164 Uiso 0.495(10) 1 calc PR A 1
H24B H -0.0354 0.7700 0.1218 0.164 Uiso 0.495(10) 1 calc PR A 1
H24C H -0.1067 0.7809 0.1484 0.164 Uiso 0.495(10) 1 calc PR A 1
O2 O -0.1035(12) 0.6295(16) 0.1102(6) 0.061(3) Uani 0.495(10) 1 d PDU A 1
P2 P -0.1938(9) 0.6626(10) 0.1082(3) 0.058(2) Uani 0.495(10) 1 d PDU A 1
C113 C -0.2433(14) 0.6110(18) 0.0659(5) 0.073(5) Uani 0.505(10) 1 d PDU A 2
H11A H -0.2128 0.6306 0.0471 0.087 Uiso 0.505(10) 1 calc PR A 2
H11B H -0.2318 0.5480 0.0681 0.087 Uiso 0.505(10) 1 calc PR A 2
C114 C -0.3428(16) 0.6224(17) 0.0603(7) 0.080(4) Uani 0.505(10) 1 d PDU A 2
H114 H -0.3716 0.6101 0.0805 0.096 Uiso 0.505(10) 1 calc PR A 2
C115 C -0.379(2) 0.560(2) 0.0383(6) 0.086(7) Uani 0.505(10) 1 d PDU A 2
H11C H -0.3634 0.5005 0.0447 0.129 Uiso 0.505(10) 1 calc PR A 2
H11D H -0.3555 0.5710 0.0177 0.129 Uiso 0.505(10) 1 calc PR A 2
H11E H -0.4424 0.5652 0.0378 0.129 Uiso 0.505(10) 1 calc PR A 2
C116 C -0.365(2) 0.7082(18) 0.0526(8) 0.095(7) Uani 0.505(10) 1 d PDU A 2
H11F H -0.3417 0.7481 0.0680 0.142 Uiso 0.505(10) 1 calc PR A 2
H11G H -0.4289 0.7138 0.0521 0.142 Uiso 0.505(10) 1 calc PR A 2
H11H H -0.3416 0.7226 0.0323 0.142 Uiso 0.505(10) 1 calc PR A 2
C117 C -0.2693(15) 0.6672(14) 0.1303(5) 0.059(4) Uani 0.505(10) 1 d PDU A 2
H11I H -0.2466 0.7088 0.1458 0.071 Uiso 0.505(10) 1 calc PR A 2
H11J H -0.3248 0.6913 0.1226 0.071 Uiso 0.505(10) 1 calc PR A 2
C118 C -0.2903(15) 0.5828(14) 0.1472(5) 0.065(4) Uani 0.505(10) 1 d PDU A 2
H118 H -0.2527 0.5836 0.1659 0.078 Uiso 0.505(10) 1 calc PR A 2
C119 C -0.3855(16) 0.587(2) 0.1597(8) 0.091(8) Uani 0.505(10) 1 d PDU A 2
H11K H -0.3957 0.6431 0.1694 0.137 Uiso 0.505(10) 1 calc PR A 2
H11L H -0.3940 0.5403 0.1749 0.137 Uiso 0.505(10) 1 calc PR A 2
H11M H -0.4263 0.5787 0.1426 0.137 Uiso 0.505(10) 1 calc PR A 2
C120 C -0.281(3) 0.4950(17) 0.1345(8) 0.100(7) Uani 0.505(10) 1 d PDU A 2
H12A H -0.2977 0.4523 0.1502 0.150 Uiso 0.505(10) 1 calc PR A 2
H12B H -0.2202 0.4853 0.1286 0.150 Uiso 0.505(10) 1 calc PR A 2
H12C H -0.3182 0.4887 0.1164 0.150 Uiso 0.505(10) 1 calc PR A 2
C121 C -0.167(2) 0.7739(15) 0.0884(6) 0.107(6) Uani 0.505(10) 1 d PDU A 2
H12D H -0.1363 0.7709 0.0683 0.128 Uiso 0.505(10) 1 calc PR A 2
H12E H -0.2228 0.8036 0.0844 0.128 Uiso 0.505(10) 1 calc PR A 2
C122 C -0.116(2) 0.8327(18) 0.1077(6) 0.108(6) Uani 0.505(10) 1 d PDU A 2
H122 H -0.0532 0.8169 0.1054 0.129 Uiso 0.505(10) 1 calc PR A 2
C123 C -0.129(3) 0.9300(18) 0.0939(8) 0.106(7) Uani 0.505(10) 1 d PDU A 2
H12F H -0.1182 0.9293 0.0716 0.159 Uiso 0.505(10) 1 calc PR A 2
H12G H -0.0888 0.9701 0.1039 0.159 Uiso 0.505(10) 1 calc PR A 2
H12H H -0.1891 0.9491 0.0977 0.159 Uiso 0.505(10) 1 calc PR A 2
C124 C -0.132(3) 0.847(2) 0.1388(6) 0.106(7) Uani 0.505(10) 1 d PDU A 2
H12I H -0.0873 0.8864 0.1470 0.160 Uiso 0.505(10) 1 calc PR A 2
H12J H -0.1298 0.7918 0.1499 0.160 Uiso 0.505(10) 1 calc PR A 2
H12K H -0.1892 0.8736 0.1413 0.160 Uiso 0.505(10) 1 calc PR A 2
O102 O -0.1146(12) 0.6125(15) 0.1073(6) 0.060(3) Uani 0.505(10) 1 d PDU A 2
P102 P -0.1932(9) 0.6649(10) 0.0983(3) 0.064(2) Uani 0.505(10) 1 d PDU A 2
C1 C 0.1107(18) 0.310(2) 0.1336(5) 0.116(8) Uani 0.466(12) 1 d PDU A 1
H1A H 0.1089 0.3646 0.1458 0.139 Uiso 0.466(12) 1 calc PR A 1
H1B H 0.0519 0.2845 0.1347 0.139 Uiso 0.466(12) 1 calc PR A 1
C2 C 0.1735(19) 0.247(2) 0.1507(7) 0.120(7) Uani 0.466(12) 1 d PDU A 1
H2 H 0.2119 0.2208 0.1345 0.144 Uiso 0.466(12) 1 calc PR A 1
C3 C 0.127(2) 0.174(2) 0.1653(10) 0.120(8) Uani 0.466(12) 1 d PDU A 1
H3A H 0.0907 0.1446 0.1500 0.181 Uiso 0.466(12) 1 calc PR A 1
H3B H 0.0910 0.1954 0.1821 0.181 Uiso 0.466(12) 1 calc PR A 1
H3C H 0.1697 0.1320 0.1735 0.181 Uiso 0.466(12) 1 calc PR A 1
C4 C 0.229(2) 0.293(2) 0.1711(10) 0.125(11) Uani 0.466(12) 1 d PDU A 1
H4A H 0.2591 0.3387 0.1598 0.188 Uiso 0.466(12) 1 calc PR A 1
H4B H 0.2718 0.2525 0.1799 0.188 Uiso 0.466(12) 1 calc PR A 1
H4C H 0.1944 0.3183 0.1877 0.188 Uiso 0.466(12) 1 calc PR A 1
C5 C 0.125(2) 0.2473(18) 0.0692(8) 0.080(4) Uani 0.466(12) 1 d PDU A 1
H5A H 0.1373 0.2670 0.0479 0.096 Uiso 0.466(12) 1 calc PR A 1
H5B H 0.1733 0.2078 0.0752 0.096 Uiso 0.466(12) 1 calc PR A 1
C6 C 0.040(2) 0.194(2) 0.0688(8) 0.092(5) Uani 0.466(12) 1 d PDU A 1
H6 H 0.0294 0.1661 0.0893 0.111 Uiso 0.466(12) 1 calc PR A 1
C7 C 0.054(3) 0.124(3) 0.0430(11) 0.104(7) Uani 0.466(12) 1 d PDU A 1
H7A H 0.1070 0.0913 0.0472 0.156 Uiso 0.466(12) 1 calc PR A 1
H7B H 0.0583 0.1528 0.0230 0.156 Uiso 0.466(12) 1 calc PR A 1
H7C H 0.0040 0.0842 0.0428 0.156 Uiso 0.466(12) 1 calc PR A 1
C8 C -0.038(2) 0.243(3) 0.0583(12) 0.103(7) Uani 0.466(12) 1 d PDU A 1
H8A H -0.0889 0.2054 0.0591 0.155 Uiso 0.466(12) 1 calc PR A 1
H8B H -0.0287 0.2631 0.0371 0.155 Uiso 0.466(12) 1 calc PR A 1
H8C H -0.0468 0.2935 0.0717 0.155 Uiso 0.466(12) 1 calc PR A 1
C9 C 0.2380(14) 0.388(2) 0.0922(6) 0.088(5) Uani 0.466(12) 1 d PDU A 1
H9A H 0.2403 0.4356 0.1074 0.105 Uiso 0.466(12) 1 calc PR A 1
H9B H 0.2790 0.3425 0.0994 0.105 Uiso 0.466(12) 1 calc PR A 1
C10 C 0.272(2) 0.421(2) 0.0635(7) 0.095(5) Uani 0.466(12) 1 d PDU A 1
H10 H 0.2174 0.4461 0.0544 0.114 Uiso 0.466(12) 1 calc PR A 1
C11 C 0.331(2) 0.505(2) 0.0639(9) 0.125(10) Uani 0.466(12) 1 d PDU A 1
H11N H 0.3103 0.5455 0.0796 0.187 Uiso 0.466(12) 1 calc PR A 1
H11O H 0.3296 0.5333 0.0437 0.187 Uiso 0.466(12) 1 calc PR A 1
H11P H 0.3914 0.4883 0.0687 0.187 Uiso 0.466(12) 1 calc PR A 1
C12 C 0.299(3) 0.370(3) 0.0394(8) 0.109(9) Uani 0.466(12) 1 d PDU A 1
H12L H 0.3152 0.4073 0.0220 0.164 Uiso 0.466(12) 1 calc PR A 1
H12M H 0.2516 0.3314 0.0332 0.164 Uiso 0.466(12) 1 calc PR A 1
H12N H 0.3491 0.3356 0.0459 0.164 Uiso 0.466(12) 1 calc PR A 1
O1 O 0.0637(17) 0.4090(16) 0.0843(7) 0.060(4) Uani 0.466(12) 1 d PDU A 1
P1 P 0.1290(9) 0.3409(8) 0.0941(3) 0.070(3) Uani 0.466(12) 1 d PDU A 1
C101 C 0.0737(17) 0.2694(18) 0.1302(6) 0.119(8) Uani 0.534(12) 1 d PDU A 2
H10A H 0.0836 0.3139 0.1463 0.143 Uiso 0.534(12) 1 calc PR A 2
H10B H 0.0102 0.2614 0.1282 0.143 Uiso 0.534(12) 1 calc PR A 2
C102 C 0.1145(19) 0.1814(18) 0.1415(7) 0.122(7) Uani 0.534(12) 1 d PDU A 2
H102 H 0.1471 0.1592 0.1232 0.147 Uiso 0.534(12) 1 calc PR A 2
C103 C 0.051(2) 0.114(2) 0.1481(10) 0.131(9) Uani 0.534(12) 1 d PDU A 2
H10C H 0.0105 0.1084 0.1308 0.196 Uiso 0.534(12) 1 calc PR A 2
H10D H 0.0187 0.1288 0.1668 0.196 Uiso 0.534(12) 1 calc PR A 2
H10E H 0.0810 0.0582 0.1512 0.196 Uiso 0.534(12) 1 calc PR A 2
C104 C 0.1788(19) 0.194(2) 0.1641(8) 0.120(8) Uani 0.534(12) 1 d PDU A 2
H10F H 0.2181 0.2406 0.1576 0.180 Uiso 0.534(12) 1 calc PR A 2
H10G H 0.2119 0.1401 0.1668 0.180 Uiso 0.534(12) 1 calc PR A 2
H10H H 0.1513 0.2100 0.1836 0.180 Uiso 0.534(12) 1 calc PR A 2
C105 C 0.1121(18) 0.2248(18) 0.0653(7) 0.089(5) Uani 0.534(12) 1 d PDU A 2
H10I H 0.1268 0.2523 0.0454 0.106 Uiso 0.534(12) 1 calc PR A 2
H10J H 0.1597 0.1838 0.0702 0.106 Uiso 0.534(12) 1 calc PR A 2
C106 C 0.030(2) 0.1702(19) 0.0600(8) 0.097(5) Uani 0.534(12) 1 d PDU A 2
H106 H 0.0168 0.1376 0.0794 0.116 Uiso 0.534(12) 1 calc PR A 2
C107 C 0.048(3) 0.103(3) 0.0338(10) 0.113(8) Uani 0.534(12) 1 d PDU A 2
H10K H 0.0972 0.0661 0.0396 0.169 Uiso 0.534(12) 1 calc PR A 2
H10L H 0.0625 0.1344 0.0147 0.169 Uiso 0.534(12) 1 calc PR A 2
H10M H -0.0035 0.0674 0.0305 0.169 Uiso 0.534(12) 1 calc PR A 2
C108 C -0.048(2) 0.220(2) 0.0507(10) 0.102(7) Uani 0.534(12) 1 d PDU A 2
H10N H -0.0971 0.1792 0.0478 0.153 Uiso 0.534(12) 1 calc PR A 2
H10O H -0.0369 0.2501 0.0313 0.153 Uiso 0.534(12) 1 calc PR A 2
H10P H -0.0632 0.2618 0.0667 0.153 Uiso 0.534(12) 1 calc PR A 2
C109 C 0.2294(11) 0.3339(18) 0.1005(5) 0.080(4) Uani 0.534(12) 1 d PDU A 2
H10Q H 0.2328 0.3665 0.1201 0.097 Uiso 0.534(12) 1 calc PR A 2
H10R H 0.2585 0.2775 0.1041 0.097 Uiso 0.534(12) 1 calc PR A 2
C110 C 0.2832(14) 0.381(2) 0.0785(6) 0.091(5) Uani 0.534(12) 1 d PDU A 2
H110 H 0.2561 0.4389 0.0740 0.109 Uiso 0.534(12) 1 calc PR A 2
C111 C 0.3783(16) 0.395(2) 0.0930(8) 0.106(8) Uani 0.534(12) 1 d PDU A 2
H11Q H 0.3730 0.4251 0.1129 0.159 Uiso 0.534(12) 1 calc PR A 2
H11R H 0.4134 0.4310 0.0790 0.159 Uiso 0.534(12) 1 calc PR A 2
H11S H 0.4065 0.3390 0.0960 0.159 Uiso 0.534(12) 1 calc PR A 2
C112 C 0.304(2) 0.340(2) 0.0508(6) 0.099(7) Uani 0.534(12) 1 d PDU A 2
H11T H 0.3380 0.3793 0.0379 0.148 Uiso 0.534(12) 1 calc PR A 2
H11U H 0.2500 0.3243 0.0400 0.148 Uiso 0.534(12) 1 calc PR A 2
H11V H 0.3374 0.2873 0.0550 0.148 Uiso 0.534(12) 1 calc PR A 2
O101 O 0.0664(16) 0.3902(13) 0.0842(7) 0.059(3) Uani 0.534(12) 1 d PDU A 2
P101 P 0.1155(7) 0.3100(6) 0.0943(3) 0.060(2) Uani 0.534(12) 1 d PDU A 2
N11 N 0.1067(8) 0.5672(9) 0.1541(3) 0.072(2) Uani 1 1 d U . .
O11 O 0.0358(7) 0.6029(7) 0.1505(2) 0.078(2) Uani 1 1 d U A .
O12 O 0.1341(6) 0.5188(7) 0.1320(2) 0.071(2) Uani 1 1 d U A .
O13 O 0.1480(8) 0.5752(8) 0.1772(2) 0.086(3) Uani 1 1 d U A .
N21 N 0.1364(7) 0.6442(9) 0.0714(3) 0.068(3) Uani 1 1 d U A .
O21 O 0.0749(6) 0.6745(7) 0.0889(2) 0.069(2) Uani 1 1 d U A .
O22 O 0.1374(5) 0.5652(7) 0.0668(2) 0.066(2) Uani 1 1 d U A .
O23 O 0.1885(7) 0.6949(8) 0.0577(2) 0.083(3) Uani 1 1 d U . .
N31 N -0.1063(8) 0.4021(9) 0.1262(3) 0.075(3) Uani 1 1 d U . .
O31 O -0.1194(6) 0.4306(7) 0.0984(2) 0.072(2) Uani 1 1 d U A .
O32 O -0.0465(6) 0.4408(6) 0.1407(2) 0.070(2) Uani 1 1 d U A .
O33 O -0.1478(7) 0.3448(8) 0.1380(3) 0.090(3) Uani 1 1 d U A .

loop_
_atom_site_aniso_label
_atom_site_aniso_U_11
_atom_site_aniso_U_22
_atom_site_aniso_U_33
_atom_site_aniso_U_23
_atom_site_aniso_U_13
_atom_site_aniso_U_12
Dy1 0.0446(3) 0.0771(4) 0.0434(4) -0.0069(3) 0.0013(2) -0.0037(2)
C25 0.061(7) 0.108(9) 0.058(7) -0.025(7) 0.007(6) 0.014(7)
C26 0.077(7) 0.122(9) 0.074(8) -0.021(7) 0.010(6) 0.014(7)
C27 0.084(11) 0.128(13) 0.094(11) -0.020(10) 0.019(9) 0.003(10)
C28 0.112(11) 0.157(14) 0.036(7) -0.017(9) 0.023(7) 0.017(11)
C29 0.068(7) 0.090(8) 0.047(6) -0.001(6) -0.010(5) 0.000(6)
C30 0.080(7) 0.089(8) 0.067(7) -0.007(6) -0.019(6) -0.005(6)
C31 0.081(10) 0.089(10) 0.110(11) -0.028(9) -0.037(9) 0.001(8)
C32 0.090(10) 0.107(12) 0.091(10) -0.004(9) 0.008(9) -0.034(9)
C33 0.095(9) 0.089(8) 0.067(8) 0.000(7) -0.008(8) 0.003(8)
C34 0.115(9) 0.093(8) 0.084(8) 0.001(7) -0.010(8) 0.002(8)
C35 0.149(15) 0.113(13) 0.119(13) 0.000(12) -0.007(13) 0.002(12)
C36 0.147(15) 0.095(11) 0.092(11) 0.001(10) -0.038(11) 0.012(11)
O3 0.051(4) 0.083(5) 0.043(4) -0.005(4) 0.006(3) 0.004(4)
P3 0.0648(19) 0.075(2) 0.0397(16) -0.0050(14) -0.0097(14) 0.0036(16)
C13 0.076(7) 0.094(7) 0.050(8) -0.023(8) -0.007(7) 0.017(6)
C14 0.086(9) 0.101(9) 0.048(9) -0.024(9) -0.013(9) 0.019(8)
C15 0.093(12) 0.117(13) 0.046(11) -0.017(12) -0.007(11) 0.015(11)
C16 0.100(13) 0.108(13) 0.075(12) -0.016(12) -0.012(12) 0.006(12)
C17 0.059(8) 0.078(8) 0.038(8) -0.030(8) 0.013(7) -0.014(7)
C18 0.067(8) 0.079(8) 0.035(8) -0.034(8) 0.016(7) -0.017(7)
C19 0.080(14) 0.086(15) 0.041(12) -0.025(12) 0.000(11) 0.003(13)
C20 0.092(11) 0.096(11) 0.045(12) -0.026(12) 0.032(11) -0.009(11)
C21 0.108(14) 0.114(11) 0.097(11) -0.006(10) -0.007(10) -0.055(10)
C22 0.111(13) 0.116(11) 0.097(11) -0.009(9) -0.007(10) -0.052(10)
C23 0.116(16) 0.128(15) 0.096(14) -0.018(13) -0.007(13) -0.049(13)
C24 0.109(16) 0.116(14) 0.104(14) 0.003(13) -0.003(13) -0.048(13)
O2 0.053(5) 0.082(6) 0.048(6) -0.020(6) -0.001(5) 0.008(5)
P2 0.053(3) 0.076(4) 0.047(6) -0.021(5) 0.003(4) -0.005(3)
C113 0.078(9) 0.098(9) 0.042(9) -0.022(9) -0.015(9) 0.018(8)
C114 0.086(8) 0.104(8) 0.050(8) -0.024(8) -0.011(8) 0.017(7)
C115 0.103(14) 0.124(14) 0.032(11) -0.038(12) -0.005(12) 0.013(13)
C116 0.108(14) 0.108(14) 0.068(13) -0.006(14) -0.017(13) 0.002(13)
C117 0.058(7) 0.077(7) 0.044(8) -0.026(7) 0.010(7) -0.008(6)
C118 0.067(7) 0.081(7) 0.047(8) -0.023(7) 0.017(6) -0.011(7)
C119 0.081(15) 0.091(16) 0.101(17) -0.007(15) 0.016(14) -0.008(14)
C120 0.108(13) 0.114(14) 0.077(15) -0.024(15) 0.018(14) -0.004(13)
C121 0.109(14) 0.115(11) 0.097(11) -0.009(10) -0.004(10) -0.049(10)
C122 0.109(13) 0.116(10) 0.098(11) -0.008(9) -0.006(10) -0.052(10)
C123 0.104(15) 0.111(14) 0.103(14) -0.017(13) -0.015(13) -0.045(13)
C124 0.116(16) 0.109(14) 0.094(14) 0.009(13) -0.004(14) -0.052(13)
O102 0.050(5) 0.080(6) 0.051(6) -0.018(6) -0.009(5) 0.006(5)
P102 0.059(3) 0.083(4) 0.052(6) -0.024(5) -0.004(4) 0.007(3)
C1 0.082(13) 0.125(16) 0.142(15) 0.084(14) 0.033(12) 0.054(11)
C2 0.083(12) 0.131(15) 0.145(15) 0.077(13) 0.031(12) 0.054(11)
C3 0.081(13) 0.132(16) 0.149(16) 0.076(15) 0.022(14) 0.058(13)
C4 0.084(18) 0.14(2) 0.15(2) 0.077(19) -0.006(17) 0.052(16)
C5 0.084(8) 0.062(9) 0.094(8) -0.017(8) -0.029(8) -0.004(8)
C6 0.095(9) 0.075(10) 0.106(10) -0.026(8) -0.034(9) -0.008(9)
C7 0.106(13) 0.093(15) 0.113(16) -0.025(13) -0.045(14) -0.003(13)
C8 0.106(13) 0.087(15) 0.118(15) -0.043(13) -0.037(13) -0.013(13)
C9 0.081(9) 0.091(10) 0.091(10) -0.014(9) 0.003(9) 0.030(9)
C10 0.084(9) 0.099(11) 0.102(11) -0.012(9) 0.002(9) 0.032(9)
C11 0.105(18) 0.12(2) 0.15(2) -0.003(19) -0.013(18) 0.044(17)
C12 0.103(14) 0.112(17) 0.112(17) -0.014(15) -0.006(15) 0.008(15)
O1 0.072(6) 0.050(8) 0.057(6) -0.022(7) -0.012(6) 0.016(6)
P1 0.074(5) 0.062(7) 0.072(4) -0.020(5) -0.010(4) 0.018(5)
C101 0.083(13) 0.129(16) 0.144(15) 0.085(14) 0.037(12) 0.051(11)
C102 0.086(11) 0.134(15) 0.148(14) 0.077(13) 0.039(12) 0.049(11)
C103 0.095(15) 0.136(18) 0.161(18) 0.073(16) 0.038(16) 0.039(14)
C104 0.078(14) 0.134(17) 0.147(17) 0.069(15) 0.044(14) 0.059(14)
C105 0.090(9) 0.072(10) 0.104(10) -0.024(9) -0.034(9) -0.006(9)
C106 0.097(9) 0.082(11) 0.112(11) -0.028(9) -0.037(10) -0.007(9)
C107 0.109(14) 0.106(16) 0.124(18) -0.024(14) -0.043(15) 0.004(15)
C108 0.107(13) 0.080(14) 0.118(15) -0.039(13) -0.028(13) -0.005(12)
C109 0.077(8) 0.084(9) 0.081(8) -0.011(8) -0.004(7) 0.027(8)
C110 0.081(8) 0.096(10) 0.096(10) -0.006(9) 0.002(8) 0.027(9)
C111 0.083(15) 0.101(17) 0.135(18) 0.008(16) -0.014(16) 0.032(14)
C112 0.087(12) 0.100(14) 0.109(14) -0.008(13) 0.000(13) 0.014(12)
O101 0.070(5) 0.047(7) 0.060(5) -0.009(6) -0.016(5) 0.011(5)
P101 0.069(4) 0.036(5) 0.074(4) -0.003(4) -0.022(3) -0.007(3)
N11 0.063(5) 0.096(6) 0.057(5) -0.002(5) -0.001(5) -0.012(5)
O11 0.074(5) 0.097(6) 0.062(5) -0.009(5) 0.001(5) -0.011(5)
O12 0.058(5) 0.102(7) 0.053(5) -0.004(5) -0.001(4) -0.004(5)
O13 0.098(7) 0.106(8) 0.054(5) -0.003(6) -0.012(5) -0.020(6)
N21 0.053(5) 0.089(6) 0.062(5) -0.009(5) -0.002(4) -0.025(5)
O21 0.061(5) 0.092(6) 0.055(5) -0.003(5) 0.001(4) -0.008(5)
O22 0.046(4) 0.086(6) 0.065(5) -0.017(5) -0.002(4) -0.015(4)
O23 0.081(7) 0.112(8) 0.055(5) -0.010(5) 0.004(5) -0.028(6)
N31 0.059(5) 0.095(6) 0.071(6) -0.005(5) 0.005(5) -0.021(5)
O31 0.058(5) 0.093(6) 0.066(5) -0.015(5) -0.001(5) -0.017(4)
O32 0.054(5) 0.090(6) 0.065(5) -0.006(4) 0.001(4) -0.004(4)
O33 0.076(7) 0.111(8) 0.084(7) 0.014(6) 0.003(5) -0.036(6)

loop_
_atom_type_symbol
_atom_type_description
_atom_type_scat_dispersion_real
_atom_type_scat_dispersion_imag
_atom_type_scat_source
C C 0.0033 0.0016 'International Tables Vol C Tables 4.2.6.8 and 6.1.1.4'
H H 0.0000 0.0000 'International Tables Vol C Tables 4.2.6.8 and 6.1.1.4'
N N 0.0061 0.0033 'International Tables Vol C Tables 4.2.6.8 and 6.1.1.4'
O O 0.0106 0.0060 'International Tables Vol C Tables 4.2.6.8 and 6.1.1.4'
P P 0.1023 0.0942 'International Tables Vol C Tables 4.2.6.8 and 6.1.1.4'
Dy Dy -0.1892 4.4098 'International Tables Vol C Tables 4.2.6.8 and 6.1.1.4'

loop_
_geom_angle_atom_site_label_1
_geom_angle_atom_site_label_2
_geom_angle_atom_site_label_3
_geom_angle
O1 Dy1 O102 148.3(10)
O1 Dy1 O3 86.7(7)
O102 Dy1 O3 81.1(7)
O1 Dy1 O2 156.6(10)
O102 Dy1 O2 8.3(10)
O3 Dy1 O2 85.0(7)
O1 Dy1 O101 2.6(14)
O102 Dy1 O101 146.6(9)
O3 Dy1 O101 87.9(6)
O2 Dy1 O101 154.7(9)
O1 Dy1 O12 77.0(7)
O102 Dy1 O12 126.9(7)
O3 Dy1 O12 146.0(3)
O2 Dy1 O12 120.4(6)
O101 Dy1 O12 77.1(6)
O1 Dy1 O32 81.1(9)
O102 Dy1 O32 84.7(7)
O3 Dy1 O32 130.1(3)
O2 Dy1 O32 87.6(7)
O101 Dy1 O32 78.6(7)
O12 Dy1 O32 76.9(3)
O1 Dy1 O21 124.0(9)
O102 Dy1 O21 83.9(7)
O3 Dy1 O21 84.5(3)
O2 Dy1 O21 77.0(7)
O101 Dy1 O21 126.5(7)
O12 Dy1 O21 80.5(3)
O32 Dy1 O21 141.0(3)
O1 Dy1 O22 72.5(9)
O102 Dy1 O22 130.3(7)
O3 Dy1 O22 74.1(3)
O2 Dy1 O22 125.6(7)
O101 Dy1 O22 75.1(7)
O12 Dy1 O22 72.6(3)
O32 Dy1 O22 143.3(3)
O21 Dy1 O22 51.9(3)
O1 Dy1 O31 76.5(9)
O102 Dy1 O31 72.5(6)
O3 Dy1 O31 78.5(3)
O2 Dy1 O31 80.4(7)
O101 Dy1 O31 74.5(7)
O12 Dy1 O31 124.7(4)
O32 Dy1 O31 51.6(3)
O21 Dy1 O31 152.7(4)
O22 Dy1 O31 139.4(3)
O1 Dy1 O11 123.5(7)
O102 Dy1 O11 76.1(7)
O3 Dy1 O11 148.8(3)
O2 Dy1 O11 69.9(7)
O101 Dy1 O11 122.6(6)
O12 Dy1 O11 50.8(3)
O32 Dy1 O11 68.8(3)
O21 Dy1 O11 72.2(3)
O22 Dy1 O11 105.2(3)
O31 Dy1 O11 113.7(3)
O1 Dy1 N21 97.5(9)
O102 Dy1 N21 108.2(7)
O3 Dy1 N21 78.0(3)
O2 Dy1 N21 102.1(7)
O101 Dy1 N21 100.1(7)
O12 Dy1 N21 75.0(3)
O32 Dy1 N21 151.4(3)
O21 Dy1 N21 26.7(3)
O22 Dy1 N21 25.2(3)
O31 Dy1 N21 156.0(3)
O11 Dy1 N21 89.1(3)
C26 C25 P3 119.7(10)
C26 C25 H25A 107.4
P3 C25 H25A 107.4
C26 C25 H25B 107.4
P3 C25 H25B 107.4
H25A C25 H25B 106.9
C28 C26 C27 111.0(14)
C28 C26 C25 114.7(13)
C27 C26 C25 110.4(13)
C28 C26 H26 106.8
C27 C26 H26 106.8
C25 C26 H26 106.8
C26 C27 H27A 109.5
C26 C27 H27B 109.5
H27A C27 H27B 109.5
C26 C27 H27C 109.5
H27A C27 H27C 109.5
H27B C27 H27C 109.5
C26 C28 H28A 109.5
C26 C28 H28B 109.5
H28A C28 H28B 109.5
C26 C28 H28C 109.5
H28A C28 H28C 109.5
H28B C28 H28C 109.5
C30 C29 P3 117.6(9)
C30 C29 H29A 107.9
P3 C29 H29A 107.9
C30 C29 H29B 107.9
P3 C29 H29B 107.9
H29A C29 H29B 107.2
C32 C30 C29 113.0(12)
C32 C30 C31 109.7(13)
C29 C30 C31 110.4(11)
C32 C30 H30 107.8
C29 C30 H30 107.8
C31 C30 H30 107.8
C30 C31 H31A 109.5
C30 C31 H31B 109.5
H31A C31 H31B 109.5
C30 C31 H31C 109.5
H31A C31 H31C 109.5
H31B C31 H31C 109.5
C30 C32 H32A 109.5
C30 C32 H32B 109.5
H32A C32 H32B 109.5
C30 C32 H32C 109.5
H32A C32 H32C 109.5
H32B C32 H32C 109.5
C34 C33 P3 116.5(11)
C34 C33 H33A 108.2
P3 C33 H33A 108.2
C34 C33 H33B 108.2
P3 C33 H33B 108.2
H33A C33 H33B 107.3
C36 C34 C33 114.8(15)
C36 C34 C35 108.0(15)
C33 C34 C35 108.8(14)
C36 C34 H34 108.3
C33 C34 H34 108.3
C35 C34 H34 108.3
C34 C35 H35A 109.5
C34 C35 H35B 109.5
H35A C35 H35B 109.5
C34 C35 H35C 109.5
H35A C35 H35C 109.5
H35B C35 H35C 109.5
C34 C36 H36A 109.5
C34 C36 H36B 109.5
H36A C36 H36B 109.5
C34 C36 H36C 109.5
H36A C36 H36C 109.5
H36B C36 H36C 109.5
P3 O3 Dy1 146.4(5)
O3 P3 C25 110.2(5)
O3 P3 C33 111.8(6)
C25 P3 C33 106.8(7)
O3 P3 C29 111.3(5)
C25 P3 C29 107.8(6)
C33 P3 C29 108.7(7)
C14 C13 P2 115.7(14)
C14 C13 H13A 108.4
P2 C13 H13A 108.4
C14 C13 H13B 108.4
P2 C13 H13B 108.4
H13A C13 H13B 107.4
C16 C14 C15 113(2)
C16 C14 C13 117(2)
C15 C14 C13 116.2(19)
C16 C14 H14 102.4
C15 C14 H14 102.4
C13 C14 H14 102.4
C14 C15 H15A 109.5
C14 C15 H15B 109.5
H15A C15 H15B 109.5
C14 C15 H15C 109.5
H15A C15 H15C 109.5
H15B C15 H15C 109.5
C14 C16 H16A 109.5
C14 C16 H16B 109.5
H16A C16 H16B 109.5
C14 C16 H16C 109.5
H16A C16 H16C 109.5
H16B C16 H16C 109.5
C18 C17 P2 118.0(13)
C18 C17 H17A 107.8
P2 C17 H17A 107.8
C18 C17 H17B 107.8
P2 C17 H17B 107.8
H17A C17 H17B 107.1
C20 C18 C17 110.5(18)
C20 C18 C19 105.9(16)
C17 C18 C19 105.5(16)
C20 C18 H18 111.5
C17 C18 H18 111.5
C19 C18 H18 111.5
C18 C19 H19A 109.5
C18 C19 H19B 109.5
H19A C19 H19B 109.5
C18 C19 H19C 109.5
H19A C19 H19C 109.5
H19B C19 H19C 109.5
C18 C20 H20A 109.5
C18 C20 H20B 109.5
H20A C20 H20B 109.5
C18 C20 H20C 109.5
H20A C20 H20C 109.5
H20B C20 H20C 109.5
C22 C21 P2 119.4(17)
C22 C21 H21A 107.5
P2 C21 H21A 107.5
C22 C21 H21B 107.5
P2 C21 H21B 107.5
H21A C21 H21B 107.0
C24 C22 C21 120(2)
C24 C22 C23 103(2)
C21 C22 C23 110(2)
C24 C22 H22 107.8
C21 C22 H22 107.8
C23 C22 H22 107.8
C22 C23 H23A 109.5
C22 C23 H23B 109.5
H23A C23 H23B 109.5
C22 C23 H23C 109.5
H23A C23 H23C 109.5
H23B C23 H23C 109.5
C22 C24 H24A 109.5
C22 C24 H24B 109.5
H24A C24 H24B 109.5
C22 C24 H24C 109.5
H24A C24 H24C 109.5
H24B C24 H24C 109.5
P2 O2 Dy1 153.5(14)
O2 P2 C21 110.1(13)
O2 P2 C17 113.9(12)
C21 P2 C17 108.6(12)
O2 P2 C13 110.6(11)
C21 P2 C13 103.3(12)
C17 P2 C13 109.9(11)
C114 C113 P102 119.3(15)
C114 C113 H11A 107.5
P102 C113 H11A 107.5
C114 C113 H11B 107.5
P102 C113 H11B 107.5
H11A C113 H11B 107.0
C116 C114 C115 112(2)
C116 C114 C113 113(2)
C115 C114 C113 113.6(19)
C116 C114 H114 106.0
C115 C114 H114 106.0
C113 C114 H114 106.0
C114 C115 H11C 109.5
C114 C115 H11D 109.5
H11C C115 H11D 109.5
C114 C115 H11E 109.5
H11C C115 H11E 109.5
H11D C115 H11E 109.5
C114 C116 H11F 109.5
C114 C116 H11G 109.5
H11F C116 H11G 109.5
C114 C116 H11H 109.5
H11F C116 H11H 109.5
H11G C116 H11H 109.5
C118 C117 P102 119.1(13)
C118 C117 H11I 107.5
P102 C117 H11I 107.5
C118 C117 H11J 107.5
P102 C117 H11J 107.5
H11I C117 H11J 107.0
C120 C118 C117 125.8(19)
C120 C118 C119 104.9(19)
C117 C118 C119 109.4(17)
C120 C118 H118 105.0
C117 C118 H118 105.0
C119 C118 H118 105.0
C118 C119 H11K 109.5
C118 C119 H11L 109.5
H11K C119 H11L 109.5
C118 C119 H11M 109.5
H11K C119 H11M 109.5
H11L C119 H11M 109.5
C118 C120 H12A 109.5
C118 C120 H12B 109.5
H12A C120 H12B 109.5
C118 C120 H12C 109.5
H12A C120 H12C 109.5
H12B C120 H12C 109.5
C122 C121 P102 124.4(17)
C122 C121 H12D 106.2
P102 C121 H12D 106.2
C122 C121 H12E 106.2
P102 C121 H12E 106.2
H12D C121 H12E 106.4
C124 C122 C121 124(2)
C124 C122 C123 101(2)
C121 C122 C123 106.8(19)
C124 C122 H122 107.9
C121 C122 H122 107.9
C123 C122 H122 107.9
C122 C123 H12F 109.5
C122 C123 H12G 109.5
H12F C123 H12G 109.5
C122 C123 H12H 109.5
H12F C123 H12H 109.5
H12G C123 H12H 109.5
C122 C124 H12I 109.5
C122 C124 H12J 109.5
H12I C124 H12J 109.5
C122 C124 H12K 109.5
H12I C124 H12K 109.5
H12J C124 H12K 109.5
P102 O102 Dy1 155.2(16)
O102 P102 C121 112.6(14)
O102 P102 C113 107.3(11)
C121 P102 C113 110.0(12)
O102 P102 C117 109.3(12)
C121 P102 C117 108.4(12)
C113 P102 C117 109.2(11)
C2 C1 P1 121.3(18)
C2 C1 H1A 107.0
P1 C1 H1A 107.0
C2 C1 H1B 107.0
P1 C1 H1B 107.0
H1A C1 H1B 106.7
C4 C2 C3 114(2)
C4 C2 C1 111(2)
C3 C2 C1 113(2)
C4 C2 H2 106.4
C3 C2 H2 106.4
C1 C2 H2 106.4
C2 C3 H3A 109.5
C2 C3 H3B 109.5
H3A C3 H3B 109.5
C2 C3 H3C 109.5
H3A C3 H3C 109.5
H3B C3 H3C 109.5
C2 C4 H4A 109.5
C2 C4 H4B 109.5
H4A C4 H4B 109.5
C2 C4 H4C 109.5
H4A C4 H4C 109.5
H4B C4 H4C 109.5
C6 C5 P1 117.0(15)
C6 C5 H5A 108.0
P1 C5 H5A 108.0
C6 C5 H5B 108.0
P1 C5 H5B 108.0
H5A C5 H5B 107.3
C8 C6 C5 115(2)
C8 C6 C7 103.7(19)
C5 C6 C7 104.9(19)
C8 C6 H6 111.0
C5 C6 H6 111.0
C7 C6 H6 111.0
C6 C7 H7A 109.5
C6 C7 H7B 109.5
H7A C7 H7B 109.5
C6 C7 H7C 109.5
H7A C7 H7C 109.5
H7B C7 H7C 109.5
C6 C8 H8A 109.5
C6 C8 H8B 109.5
H8A C8 H8B 109.5
C6 C8 H8C 109.5
H8A C8 H8C 109.5
H8B C8 H8C 109.5
C10 C9 P1 120.5(18)
C10 C9 H9A 107.2
P1 C9 H9A 107.2
C10 C9 H9B 107.2
P1 C9 H9B 107.2
H9A C9 H9B 106.8
C12 C10 C9 124(2)
C12 C10 C11 107(2)
C9 C10 C11 119(2)
C12 C10 H10 100.1
C9 C10 H10 100.1
C11 C10 H10 100.1
C10 C11 H11N 109.5
C10 C11 H11O 109.5
H11N C11 H11O 109.5
C10 C11 H11P 109.5
H11N C11 H11P 109.5
H11O C11 H11P 109.5
C10 C12 H12L 109.5
C10 C12 H12M 109.5
H12L C12 H12M 109.5
C10 C12 H12N 109.5
H12L C12 H12N 109.5
H12M C12 H12N 109.5
P1 O1 Dy1 142.3(17)
O1 P1 C1 110.3(13)
O1 P1 C5 111.4(13)
C1 P1 C5 110.9(14)
O1 P1 C9 109.0(14)
C1 P1 C9 106.8(13)
C5 P1 C9 108.4(12)
C102 C101 P101 115.2(16)
C102 C101 H10A 108.5
P101 C101 H10A 108.5
C102 C101 H10B 108.5
P101 C101 H10B 108.5
H10A C101 H10B 107.5
C104 C102 C103 116(2)
C104 C102 C101 112(2)
C103 C102 C101 114(2)
C104 C102 H102 104.4
C103 C102 H102 104.4
C101 C102 H102 104.4
C102 C103 H10C 109.5
C102 C103 H10D 109.5
H10C C103 H10D 109.5
C102 C103 H10E 109.5
H10C C103 H10E 109.5
H10D C103 H10E 109.5
C102 C104 H10F 109.5
C102 C104 H10G 109.5
H10F C104 H10G 109.5
C102 C104 H10H 109.5
H10F C104 H10H 109.5
H10G C104 H10H 109.5
C106 C105 P101 121.5(16)
C106 C105 H10I 107.0
P101 C105 H10I 106.9
C106 C105 H10J 106.9
P101 C105 H10J 106.9
H10I C105 H10J 106.7
C108 C106 C105 116(2)
C108 C106 C107 106.4(19)
C105 C106 C107 108.9(19)
C108 C106 H106 108.6
C105 C106 H106 108.6
C107 C106 H106 108.6
C106 C107 H10K 109.5
C106 C107 H10L 109.5
H10K C107 H10L 109.5
C106 C107 H10M 109.5
H10K C107 H10M 109.5
H10L C107 H10M 109.5
C106 C108 H10N 109.5
C106 C108 H10O 109.5
H10N C108 H10O 109.5
C106 C108 H10P 109.5
H10N C108 H10P 109.5
H10O C108 H10P 109.5
C110 C109 P101 123.5(16)
C110 C109 H10Q 106.4
P101 C109 H10Q 106.4
C110 C109 H10R 106.4
P101 C109 H10R 106.4
H10Q C109 H10R 106.5
C112 C110 C109 118(2)
C112 C110 C111 101.2(19)
C109 C110 C111 109.1(19)
C112 C110 H110 109.4
C109 C110 H110 109.4
C111 C110 H110 109.4
C110 C111 H11Q 109.5
C110 C111 H11R 109.5
H11Q C111 H11R 109.5
C110 C111 H11S 109.5
H11Q C111 H11S 109.5
H11R C111 H11S 109.5
C110 C112 H11T 109.5
C110 C112 H11U 109.5
H11T C112 H11U 109.5
C110 C112 H11V 109.5
H11T C112 H11V 109.5
H11U C112 H11V 109.5
P101 O101 Dy1 147.5(16)
O101 P101 C101 110.8(12)
O101 P101 C109 111.1(12)
C101 P101 C109 106.6(12)
O101 P101 C105 112.0(12)
C101 P101 C105 109.9(12)
C109 P101 C105 106.2(11)
O13 N11 O11 122.3(14)
O13 N11 O12 120.7(14)
O11 N11 O12 117.0(12)
O13 N11 Dy1 175.2(11)
O11 N11 Dy1 60.7(7)
O12 N11 Dy1 56.4(6)
N11 O11 Dy1 94.4(8)
N11 O12 Dy1 97.7(8)
O22 N21 O23 121.4(12)
O22 N21 O21 117.4(11)
O23 N21 O21 120.9(13)
O22 N21 Dy1 59.1(6)
O23 N21 Dy1 174.9(9)
O21 N21 Dy1 58.4(6)
N21 O21 Dy1 95.0(8)
N21 O22 Dy1 95.8(7)
O33 N31 O32 121.2(13)
O33 N31 O31 124.1(12)
O32 N31 O31 114.6(11)
O33 N31 Dy1 175.3(11)
O32 N31 Dy1 56.5(6)
O31 N31 Dy1 58.4(6)
N31 O31 Dy1 95.3(7)
N31 O32 Dy1 98.1(8)

loop_
_geom_bond_atom_site_label_1
_geom_bond_atom_site_label_2
_geom_bond_distance
Dy1 O1 2.17(2)
Dy1 O102 2.278(19)
Dy1 O3 2.293(8)
Dy1 O2 2.325(19)
Dy1 O101 2.45(2)
Dy1 O12 2.451(9)
Dy1 O32 2.458(9)
Dy1 O21 2.462(10)
Dy1 O22 2.484(9)
Dy1 O31 2.496(9)
Dy1 O11 2.550(10)
Dy1 N21 2.881(11)
C25 C26 1.560(15)
C25 P3 1.789(11)
C25 H25A 0.9900
C25 H25B 0.9900
C26 C28 1.426(19)
C26 C27 1.47(2)
C26 H26 1.0000
C27 H27A 0.9800
C27 H27B 0.9800
C27 H27C 0.9800
C28 H28A 0.9800
C28 H28B 0.9800
C28 H28C 0.9800
C29 C30 1.522(17)
C29 P3 1.806(11)
C29 H29A 0.9900
C29 H29B 0.9900
C30 C32 1.500(17)
C30 C31 1.545(16)
C30 H30 1.0000
C31 H31A 0.9800
C31 H31B 0.9800
C31 H31C 0.9800
C32 H32A 0.9800
C32 H32B 0.9800
C32 H32C 0.9800
C33 C34 1.457(18)
C33 P3 1.802(13)
C33 H33A 0.9900
C33 H33B 0.9900
C34 C36 1.397(19)
C34 C35 1.60(2)
C34 H34 1.0000
C35 H35A 0.9800
C35 H35B 0.9800
C35 H35C 0.9800
C36 H36A 0.9800
C36 H36B 0.9800
C36 H36C 0.9800
O3 P3 1.534(8)
C13 C14 1.566(19)
C13 P2 1.828(15)
C13 H13A 0.9900
C13 H13B 0.9900
C14 C16 1.41(2)
C14 C15 1.45(2)
C14 H14 1.0000
C15 H15A 0.9800
C15 H15B 0.9800
C15 H15C 0.9800
C16 H16A 0.9800
C16 H16B 0.9800
C16 H16C 0.9800
C17 C18 1.56(2)
C17 P2 1.810(15)
C17 H17A 0.9900
C17 H17B 0.9900
C18 C20 1.50(2)
C18 C19 1.569(19)
C18 H18 1.0000
C19 H19A 0.9800
C19 H19B 0.9800
C19 H19C 0.9800
C20 H20A 0.9800
C20 H20B 0.9800
C20 H20C 0.9800
C21 C22 1.46(2)
C21 P2 1.808(17)
C21 H21A 0.9900
C21 H21B 0.9900
C22 C24 1.38(2)
C22 C23 1.61(2)
C22 H22 1.0000
C23 H23A 0.9800
C23 H23B 0.9800
C23 H23C 0.9800
C24 H24A 0.9800
C24 H24B 0.9800
C24 H24C 0.9800
O2 P2 1.483(12)
C113 C114 1.562(19)
C113 P102 1.807(15)
C113 H11A 0.9900
C113 H11B 0.9900
C114 C116 1.41(2)
C114 C115 1.47(2)
C114 H114 1.0000
C115 H11C 0.9800
C115 H11D 0.9800
C115 H11E 0.9800
C116 H11F 0.9800
C116 H11G 0.9800
C116 H11H 0.9800
C117 C118 1.525(19)
C117 P102 1.818(15)
C117 H11I 0.9900
C117 H11J 0.9900
C118 C120 1.47(2)
C118 C119 1.56(2)
C118 H118 1.0000
C119 H11K 0.9800
C119 H11L 0.9800
C119 H11M 0.9800
C120 H12A 0.9800
C120 H12B 0.9800
C120 H12C 0.9800
C121 C122 1.46(2)
C121 P102 1.779(17)
C121 H12D 0.9900
C121 H12E 0.9900
C122 C124 1.39(2)
C122 C123 1.63(2)
C122 H122 1.0000
C123 H12F 0.9800
C123 H12G 0.9800
C123 H12H 0.9800
C124 H12I 0.9800
C124 H12J 0.9800
C124 H12K 0.9800
O102 P102 1.505(12)
C1 C2 1.564(19)
C1 P1 1.802(16)
C1 H1A 0.9900
C1 H1B 0.9900
C2 C4 1.42(2)
C2 C3 1.47(2)
C2 H2 1.0000
C3 H3A 0.9800
C3 H3B 0.9800
C3 H3C 0.9800
C4 H4A 0.9800
C4 H4B 0.9800
C4 H4C 0.9800
C5 C6 1.55(2)
C5 P1 1.804(16)
C5 H5A 0.9900
C5 H5B 0.9900
C6 C8 1.49(2)
C6 C7 1.57(2)
C6 H6 1.0000
C7 H7A 0.9800
C7 H7B 0.9800
C7 H7C 0.9800
C8 H8A 0.9800
C8 H8B 0.9800
C8 H8C 0.9800
C9 C10 1.45(2)
C9 P1 1.828(17)
C9 H9A 0.9900
C9 H9B 0.9900
C10 C12 1.37(2)
C10 C11 1.59(2)
C10 H10 1.0000
C11 H11N 0.9800
C11 H11O 0.9800
C11 H11P 0.9800
C12 H12L 0.9800
C12 H12M 0.9800
C12 H12N 0.9800
O1 P1 1.513(13)
C101 C102 1.570(19)
C101 P101 1.801(16)
C101 H10A 0.9900
C101 H10B 0.9900
C102 C104 1.41(2)
C102 C103 1.46(2)
C102 H102 1.0000
C103 H10C 0.9800
C103 H10D 0.9800
C103 H10E 0.9800
C104 H10F 0.9800
C104 H10G 0.9800
C104 H10H 0.9800
C105 C106 1.53(2)
C105 P101 1.817(15)
C105 H10I 0.9900
C105 H10J 0.9900
C106 C108 1.48(2)
C106 C107 1.56(2)
C106 H106 1.0000
C107 H10K 0.9800
C107 H10L 0.9800
C107 H10M 0.9800
C108 H10N 0.9800
C108 H10O 0.9800
C108 H10P 0.9800
C109 C110 1.46(2)
C109 P101 1.811(16)
C109 H10Q 0.9900
C109 H10R 0.9900
C110 C112 1.39(2)
C110 C111 1.61(2)
C110 H110 1.0000
C111 H11Q 0.9800
C111 H11R 0.9800
C111 H11S 0.9800
C112 H11T 0.9800
C112 H11U 0.9800
C112 H11V 0.9800
O101 P101 1.512(12)
N11 O13 1.193(14)
N11 O11 1.232(17)
N11 O12 1.285(15)
N21 O22 1.232(15)
N21 O23 1.270(14)
N21 O21 1.298(15)
N31 O33 1.205(15)
N31 O32 1.265(14)
N31 O31 1.298(15)
